data_7703874
loop_
_publ_author_name
'He, Fangfang'
'Ge, Yuwei'
'Zhao, Xiaoyu'
'He, Jing'
'Huang, Ling'
'Gao, Daojiang'
'Bi, Jian'
'Wang, Xin'
'Zou, Guohong'

_publ_section_title
;
 Two-stage evolution from phosphate to sulfate of new KTP-type family
 members as UV nonlinear optical materials through chemical
 cosubstitution-oriented design.
;
_journal_issue 16
_journal_name_full 'Dalton transactions (Cambridge, England : 2003)'
_journal_page_first 5276
_journal_page_last 5282
_journal_paper_doi 10.1039/d0dt00846j
_journal_volume 49
_journal_year 2020
_chemical_formula_sum 'F H6 N O5 P Sb'
_chemical_formula_weight 271.78
_space_group_crystal_system triclinic
_space_group_IT_number 2
_space_group_name_Hall '-P 1'
_space_group_name_H-M_alt 'P -1'
_atom_sites_solution_hydrogens difmap
_audit_creation_method SHELXL-2014/7
_audit_update_record
;
2019-04-01 deposited with the CCDC.	2020-03-26 downloaded from the CCDC.
;
_cell_angle_alpha 68.272(3)
_cell_angle_beta 68.966(3)
_cell_angle_gamma 89.938(4)
_cell_formula_units_Z 2
_cell_length_a 6.5374(4)
_cell_length_b 6.5425(5)
_cell_length_c 8.3743(6)
_cell_measurement_reflns_used 5865
_cell_measurement_temperature 150(2)
_cell_measurement_theta_max 56.629
_cell_measurement_theta_min 5.677
_cell_volume 306.95(4)
_computing_structure_refinement 'SHELXL-2014/7 (Sheldrick, 2014)'
_diffrn_ambient_temperature 150(2)
_diffrn_measured_fraction_theta_full 1.000
_diffrn_measured_fraction_theta_max 0.997
_diffrn_measurement_device_type 'Bruker D8'
_diffrn_radiation_type MoK\a
_diffrn_radiation_wavelength 0.71073
_diffrn_reflns_av_R_equivalents 0.0580
_diffrn_reflns_av_unetI/netI 0.0363
_diffrn_reflns_Laue_measured_fraction_full 1.000
_diffrn_reflns_Laue_measured_fraction_max 0.997
_diffrn_reflns_limit_h_max 8
_diffrn_reflns_limit_h_min -8
_diffrn_reflns_limit_k_max 8
_diffrn_reflns_limit_k_min -8
_diffrn_reflns_limit_l_max 11
_diffrn_reflns_limit_l_min -11
_diffrn_reflns_number 9316
_diffrn_reflns_point_group_measured_fraction_full 1.000
_diffrn_reflns_point_group_measured_fraction_max 0.997
_diffrn_reflns_theta_full 25.242
_diffrn_reflns_theta_max 28.350
_diffrn_reflns_theta_min 2.838
_exptl_absorpt_coefficient_mu 4.735
_exptl_crystal_density_diffrn 2.941
_exptl_crystal_description flakelike
_exptl_crystal_F_000 256
_refine_diff_density_max 3.215
_refine_diff_density_min -1.805
_refine_diff_density_rms 0.258
_refine_ls_extinction_method none
_refine_ls_goodness_of_fit_ref 0.973
_refine_ls_hydrogen_treatment refall
_refine_ls_matrix_type full
_refine_ls_number_parameters 106
_refine_ls_number_reflns 1541
_refine_ls_number_restraints 6
_refine_ls_restrained_S_all 0.972
_refine_ls_R_factor_all 0.0396
_refine_ls_R_factor_gt 0.0344
_refine_ls_shift/su_max 0.003
_refine_ls_shift/su_mean 0.000
_refine_ls_structure_factor_coef Fsqd
_refine_ls_weighting_details 'w=1/[\s^2^(Fo^2^)+(0.0753P)^2^+0.6096P] where P=(Fo^2^+2Fc^2^)/3'
_refine_ls_weighting_scheme calc
_refine_ls_wR_factor_gt 0.0910
_refine_ls_wR_factor_ref 0.0948
_reflns_Friedel_coverage 0.000
_reflns_number_gt 1400
_reflns_number_total 1541
_reflns_threshold_expression 'I > 2\s(I)'
_cod_data_source_file d0dt00846j2.cif
_cod_data_source_block mo_0123_6_0ma
_cod_depositor_comments 'Adding full bibliography for 7703873--7703874.cif.'
_cod_database_code 7703874
_shelx_shelxl_version_number 2014/7
_shelx_space_group_comment
;
The symmetry employed for this shelxl refinement is uniquely defined
by the following loop, which should always be used as a source of
symmetry information in preference to the above space-group names.
They are only intended as comments.
;

loop_
_space_group_symop_operation_xyz
'x, y, z'
'-x, -y, -z'

loop_
_atom_site_label
_atom_site_type_symbol
_atom_site_fract_x
_atom_site_fract_y
_atom_site_fract_z
_atom_site_U_iso_or_equiv
_atom_site_adp_type
_atom_site_occupancy
_atom_site_site_symmetry_order
_atom_site_calc_flag
_atom_site_refinement_flags_posn
_atom_site_refinement_flags_adp
_atom_site_refinement_flags_occupancy
_atom_site_disorder_assembly
_atom_site_disorder_group
Sb1 Sb 0.27454(5) 0.77565(5) 0.44372(4) 0.01015(14) Uani 1 1 d . . . . .
P1 P 0.2497(2) 0.25022(19) 0.4996(2) 0.0100(2) Uani 1 1 d . . . . .
F1 F 0.3973(5) 0.9030(5) 0.1748(4) 0.0144(6) Uani 1 1 d . . . . .
O1 O 0.3710(6) 0.2490(6) 0.6277(5) 0.0133(7) Uani 1 1 d . . . . .
O2 O 0.3679(6) 0.1300(6) 0.3727(5) 0.0126(7) Uani 1 1 d . . . . .
O3 O 0.2485(6) 0.4912(5) 0.3742(5) 0.0121(7) Uani 1 1 d . . . . .
O4 O 0.0104(6) 0.1310(6) 0.6258(5) 0.0140(7) Uani 1 1 d . . . . .
N1 N 0.7195(8) 0.3486(9) 0.0131(7) 0.0182(9) Uani 1 1 d D . . . .
O5 O 0.1482(8) 0.2278(8) 0.9962(7) 0.0293(10) Uani 1 1 d D . . . .
H1 H 0.632(11) 0.263(11) 0.115(8) 0.03(2) Uiso 1 1 d D . . . .
H2 H 0.708(17) 0.326(17) -0.073(10) 0.05(3) Uiso 1 1 d D . . . .
H5 H 0.134(19) 0.123(15) 1.113(10) 0.07(3) Uiso 1 1 d D . . . .
H6 H 0.232(17) 0.244(19) 0.871(9) 0.08(4) Uiso 1 1 d D . . . .
H3 H 0.832(11) 0.277(14) 0.009(13) 0.04(2) Uiso 1 1 d D . . . .
H4 H 0.73(2) 0.486(10) -0.001(19) 0.10(5) Uiso 1 1 d D . . . .

loop_
_atom_site_aniso_label
_atom_site_aniso_U_11
_atom_site_aniso_U_22
_atom_site_aniso_U_33
_atom_site_aniso_U_23
_atom_site_aniso_U_13
_atom_site_aniso_U_12
Sb1 0.0130(2) 0.00821(19) 0.0093(2) -0.00383(13) -0.00402(13) 0.00125(12)
P1 0.0120(6) 0.0077(5) 0.0113(6) -0.0046(4) -0.0049(4) 0.0013(4)
F1 0.0187(14) 0.0135(13) 0.0093(14) -0.0040(12) -0.0039(12) 0.0016(11)
O1 0.0147(17) 0.0142(16) 0.0126(17) -0.0055(14) -0.0069(14) 0.0025(13)
O2 0.0156(17) 0.0087(16) 0.0129(17) -0.0057(14) -0.0032(14) 0.0012(12)
O3 0.0201(17) 0.0074(15) 0.0110(17) -0.0042(13) -0.0080(14) 0.0038(13)
O4 0.0115(16) 0.0127(16) 0.0144(18) -0.0037(14) -0.0031(14) -0.0010(12)
N1 0.019(2) 0.023(2) 0.012(2) -0.0075(19) -0.0046(19) -0.0018(18)
O5 0.034(3) 0.026(2) 0.027(2) -0.009(2) -0.012(2) 0.0089(18)

loop_
_atom_type_symbol
_atom_type_description
_atom_type_scat_dispersion_real
_atom_type_scat_dispersion_imag
_atom_type_scat_source
P P 0.1023 0.0942 'International Tables Vol C Tables 4.2.6.8 and 6.1.1.4'
O O 0.0106 0.0060 'International Tables Vol C Tables 4.2.6.8 and 6.1.1.4'
Sb Sb -0.5866 1.5461 'International Tables Vol C Tables 4.2.6.8 and 6.1.1.4'
F F 0.0171 0.0103 'International Tables Vol C Tables 4.2.6.8 and 6.1.1.4'
N N 0.0061 0.0033 'International Tables Vol C Tables 4.2.6.8 and 6.1.1.4'
H H 0.0000 0.0000 'International Tables Vol C Tables 4.2.6.8 and 6.1.1.4'

loop_
_geom_angle_atom_site_label_1
_geom_angle_atom_site_label_2
_geom_angle_atom_site_label_3
_geom_angle
_geom_angle_site_symmetry_1
_geom_angle_site_symmetry_3
_geom_angle_publ_flag
F1 Sb1 O4 76.53(14) . 2_566 ?
F1 Sb1 O3 76.68(13) . . ?
O4 Sb1 O3 87.35(13) 2_566 . ?
F1 Sb1 O2 76.61(13) . 1_565 ?
O4 Sb1 O2 86.90(13) 2_566 1_565 ?
O3 Sb1 O2 153.29(14) . 1_565 ?
F1 Sb1 O1 76.66(13) . 2_666 ?
O4 Sb1 O1 153.19(15) 2_566 2_666 ?
O3 Sb1 O1 87.02(13) . 2_666 ?
O2 Sb1 O1 86.46(13) 1_565 2_666 ?
O3 P1 O2 108.0(2) . . ?
O3 P1 O4 110.3(2) . . ?
O2 P1 O4 110.4(2) . . ?
O3 P1 O1 110.1(2) . . ?
O2 P1 O1 110.6(2) . . ?
O4 P1 O1 107.5(2) . . ?
P1 O1 Sb1 123.2(2) . 2_666 ?
P1 O2 Sb1 123.3(2) . 1_545 ?
P1 O3 Sb1 124.1(2) . . ?
P1 O4 Sb1 123.6(2) . 2_566 ?

loop_
_geom_bond_atom_site_label_1
_geom_bond_atom_site_label_2
_geom_bond_distance
_geom_bond_site_symmetry_2
_geom_bond_publ_flag
Sb1 F1 1.930(3) . ?
Sb1 O4 2.167(4) 2_566 ?
Sb1 O3 2.169(3) . ?
Sb1 O2 2.196(3) 1_565 ?
Sb1 O1 2.198(4) 2_666 ?
P1 O3 1.539(3) . ?
P1 O2 1.540(4) . ?
P1 O4 1.542(4) . ?
P1 O1 1.544(4) . ?
O1 Sb1 2.198(3) 2_666 ?
O2 Sb1 2.196(3) 1_545 ?
O4 Sb1 2.167(3) 2_566 ?
